data_7719989
loop_
_publ_author_name
'Pilichos, Evangelos'
'Mayans, Julia'
'Escuer, Albert'

_publ_section_title
;
 Probing the need of a very low axial zero field splitting in MnII systems
 with slow relaxation of the magnetization
;
_journal_name_full 'Dalton Transactions'
_journal_paper_doi 10.1039/D5DT02349A
_journal_year 2026
_chemical_formula_moiety 'C14 H17 Cl2 Mn N3'
_chemical_formula_sum 'C14 H17 Cl2 Mn N3'
_chemical_formula_weight 353.14
_space_group_crystal_system triclinic
_space_group_IT_number 2
_space_group_name_Hall '-P 1'
_space_group_name_H-M_alt 'P -1'
_atom_sites_solution_hydrogens geom
_audit_creation_method SHELXL-2018/3
_audit_update_record
;
2025-09-08 deposited with the CCDC.	2025-12-02 downloaded from the CCDC.
;
_cell_angle_alpha 76.203(2)
_cell_angle_beta 82.975(2)
_cell_angle_gamma 83.785(2)
_cell_formula_units_Z 2
_cell_length_a 7.4659(4)
_cell_length_b 7.8870(4)
_cell_length_c 13.2290(7)
_cell_measurement_reflns_used 9878
_cell_measurement_temperature 100(2)
_cell_measurement_theta_max 30.55
_cell_measurement_theta_min 3.68
_cell_volume 748.28(7)
_computing_cell_refinement 'Bruker SAINT'
_computing_data_collection 'Bruker APEX3'
_computing_data_reduction 'Bruker SAINT'
_computing_molecular_graphics 'Bruker SHELXTL'
_computing_publication_material 'Bruker SHELXTL'
_computing_structure_refinement 'SHELXL-2018/3 (Sheldrick, 2018)'
_computing_structure_solution 'SHELXT 2014/5 (Sheldrick, 2014)'
_diffrn_ambient_temperature 100(2)
_diffrn_measured_fraction_theta_full 0.917
_diffrn_measured_fraction_theta_max 0.938
_diffrn_measurement_device_type 'D8 Venture'
_diffrn_measurement_method '\f and \w scans'
_diffrn_radiation_type MoK\a
_diffrn_radiation_wavelength 0.71073
_diffrn_reflns_av_R_equivalents 0.0220
_diffrn_reflns_av_unetI/netI 0.0155
_diffrn_reflns_Laue_measured_fraction_full 0.917
_diffrn_reflns_Laue_measured_fraction_max 0.938
_diffrn_reflns_limit_h_max 10
_diffrn_reflns_limit_h_min -10
_diffrn_reflns_limit_k_max 11
_diffrn_reflns_limit_k_min -11
_diffrn_reflns_limit_l_max 18
_diffrn_reflns_limit_l_min -18
_diffrn_reflns_number 24825
_diffrn_reflns_point_group_measured_fraction_full 0.917
_diffrn_reflns_point_group_measured_fraction_max 0.938
_diffrn_reflns_theta_full 25.242
_diffrn_reflns_theta_max 30.610
_diffrn_reflns_theta_min 3.678
_diffrn_source microfocus
_exptl_absorpt_coefficient_mu 1.231
_exptl_absorpt_correction_T_max 0.7461
_exptl_absorpt_correction_T_min 0.5976
_exptl_absorpt_correction_type multi-scan
_exptl_absorpt_process_details sadabs
_exptl_crystal_colour yellow
_exptl_crystal_density_diffrn 1.567
_exptl_crystal_description prism
_exptl_crystal_F_000 362
_exptl_crystal_preparation 'Magnetic properties'
_exptl_crystal_recrystallization_method 'Re-crystallisation from solvent: Acetonitrile'
_exptl_crystal_size_max 0.600
_exptl_crystal_size_mid 0.300
_exptl_crystal_size_min 0.240
_refine_diff_density_max 0.424
_refine_diff_density_min -0.179
_refine_diff_density_rms 0.043
_refine_ls_extinction_method none
_refine_ls_goodness_of_fit_ref 1.065
_refine_ls_hydrogen_treatment constr
_refine_ls_matrix_type full
_refine_ls_number_parameters 183
_refine_ls_number_reflns 4323
_refine_ls_number_restraints 0
_refine_ls_restrained_S_all 1.065
_refine_ls_R_factor_all 0.0194
_refine_ls_R_factor_gt 0.0191
_refine_ls_shift/su_max 0.001
_refine_ls_shift/su_mean 0.000
_refine_ls_structure_factor_coef Fsqd
_refine_ls_weighting_details 'w=1/[\s^2^(Fo^2^)+(0.0191P)^2^+0.3139P] where P=(Fo^2^+2Fc^2^)/3'
_refine_ls_weighting_scheme calc
_refine_ls_wR_factor_gt 0.0516
_refine_ls_wR_factor_ref 0.0520
_reflns_Friedel_coverage 0.000
_reflns_number_gt 4257
_reflns_number_total 4323
_reflns_threshold_expression 'I > 2\s(I)'
_cod_data_source_file d5dt02349a2.cif
_cod_data_source_block I06ZB32_0m_a
_cod_database_code 7719989
_shelx_shelxl_version_number 2018/3
_shelx_space_group_comment
;
The symmetry employed for this shelxl refinement is uniquely defined
by the following loop, which should always be used as a source of
symmetry information in preference to the above space-group names.
They are only intended as comments.
;

loop_
_space_group_symop_operation_xyz
'x, y, z'
'-x, -y, -z'

loop_
_atom_site_label
_atom_site_type_symbol
_atom_site_fract_x
_atom_site_fract_y
_atom_site_fract_z
_atom_site_U_iso_or_equiv
_atom_site_adp_type
_atom_site_occupancy
_atom_site_site_symmetry_order
_atom_site_calc_flag
_atom_site_refinement_flags_posn
_atom_site_refinement_flags_adp
_atom_site_refinement_flags_occupancy
_atom_site_disorder_assembly
_atom_site_disorder_group
Mn1 Mn 0.72848(2) 0.53317(2) 0.28082(2) 0.01162(4) Uani 1 1 d . . . . .
Cl1 Cl 0.95617(3) 0.49984(3) 0.14649(2) 0.02026(6) Uani 1 1 d . . . . .
Cl2 Cl 0.82708(3) 0.67931(3) 0.39806(2) 0.01718(5) Uani 1 1 d . . . . .
N1 N 0.53148(10) 0.76665(10) 0.20502(6) 0.01323(13) Uani 1 1 d . . . . .
N2 N 0.45478(10) 0.44373(10) 0.30405(6) 0.01407(14) Uani 1 1 d . . . . .
N3 N 0.74832(10) 0.25019(10) 0.38940(6) 0.01368(13) Uani 1 1 d . . . . .
C1 C 0.57201(12) 0.92959(11) 0.14950(7) 0.01355(15) Uani 1 1 d . . . . .
C2 C 0.75574(12) 0.96057(12) 0.11463(7) 0.01604(16) Uani 1 1 d . . . . .
H2 H 0.848752 0.869015 0.130507 0.019 Uiso 1 1 calc R U . . .
C3 C 0.79823(13) 1.12350(13) 0.05786(7) 0.01863(17) Uani 1 1 d . . . . .
H3 H 0.921278 1.143935 0.034920 0.022 Uiso 1 1 calc R U . . .
C4 C 0.66181(15) 1.26132(13) 0.03301(8) 0.02202(19) Uani 1 1 d . . . . .
H4 H 0.693935 1.373153 -0.006297 0.026 Uiso 1 1 calc R U . . .
C5 C 0.48352(14) 1.23454(13) 0.06528(8) 0.02139(18) Uani 1 1 d . . . . .
H5 H 0.392526 1.327512 0.047764 0.026 Uiso 1 1 calc R U . . .
C6 C 0.43441(12) 1.06834(12) 0.12478(7) 0.01590(16) Uani 1 1 d . . . . .
C7 C 0.25311(13) 1.03459(13) 0.16103(8) 0.01839(17) Uani 1 1 d . . . . .
H7 H 0.158724 1.125503 0.147673 0.022 Uiso 1 1 calc R U . . .
C8 C 0.21403(12) 0.86959(13) 0.21569(7) 0.01765(17) Uani 1 1 d . . . . .
H8 H 0.092744 0.844230 0.240412 0.021 Uiso 1 1 calc R U . . .
C9 C 0.35800(12) 0.73869(12) 0.23428(7) 0.01416(15) Uani 1 1 d . . . . .
C10 C 0.32071(12) 0.55697(12) 0.28761(7) 0.01512(15) Uani 1 1 d . . . . .
H10 H 0.200173 0.525831 0.308942 0.018 Uiso 1 1 calc R U . . .
C11 C 0.42914(12) 0.26046(12) 0.35495(7) 0.01554(16) Uani 1 1 d . . . . .
H11A H 0.347069 0.212772 0.317230 0.019 Uiso 1 1 calc R U . . .
H11B H 0.375130 0.250839 0.428065 0.019 Uiso 1 1 calc R U . . .
C12 C 0.61442(12) 0.15932(12) 0.35271(7) 0.01575(16) Uani 1 1 d . . . . .
H12A H 0.605903 0.040295 0.398044 0.019 Uiso 1 1 calc R U . . .
H12B H 0.655015 0.147360 0.280466 0.019 Uiso 1 1 calc R U . . .
C13 C 0.70633(14) 0.24849(13) 0.50147(7) 0.01927(17) Uani 1 1 d . . . . .
H13A H 0.800407 0.303784 0.524652 0.029 Uiso 1 1 calc R U . . .
H13B H 0.701968 0.127200 0.541869 0.029 Uiso 1 1 calc R U . . .
H13C H 0.588720 0.313336 0.512367 0.029 Uiso 1 1 calc R U . . .
C14 C 0.92987(13) 0.16008(13) 0.37372(9) 0.02174(19) Uani 1 1 d . . . . .
H14A H 0.962720 0.167165 0.298892 0.033 Uiso 1 1 calc R U . . .
H14B H 0.928857 0.036879 0.411128 0.033 Uiso 1 1 calc R U . . .
H14C H 1.018571 0.216352 0.400730 0.033 Uiso 1 1 calc R U . . .

loop_
_atom_site_aniso_label
_atom_site_aniso_U_11
_atom_site_aniso_U_22
_atom_site_aniso_U_33
_atom_site_aniso_U_23
_atom_site_aniso_U_13
_atom_site_aniso_U_12
Mn1 0.00939(6) 0.01267(7) 0.01257(7) -0.00251(5) 0.00019(4) -0.00221(4)
Cl1 0.01997(10) 0.02239(11) 0.01763(10) -0.00622(8) 0.00667(8) -0.00420(8)
Cl2 0.01788(10) 0.01763(10) 0.01807(10) -0.00695(7) -0.00194(7) -0.00386(7)
N1 0.0118(3) 0.0155(3) 0.0122(3) -0.0023(3) -0.0020(2) -0.0012(2)
N2 0.0130(3) 0.0154(3) 0.0138(3) -0.0028(3) -0.0005(2) -0.0034(3)
N3 0.0121(3) 0.0143(3) 0.0145(3) -0.0032(3) -0.0001(2) -0.0019(2)
C1 0.0143(4) 0.0147(4) 0.0119(3) -0.0030(3) -0.0024(3) -0.0011(3)
C2 0.0148(4) 0.0168(4) 0.0159(4) -0.0021(3) -0.0014(3) -0.0022(3)
C3 0.0199(4) 0.0183(4) 0.0173(4) -0.0024(3) -0.0007(3) -0.0051(3)
C4 0.0281(5) 0.0145(4) 0.0222(4) -0.0015(3) -0.0021(4) -0.0032(3)
C5 0.0257(5) 0.0144(4) 0.0227(4) -0.0024(3) -0.0043(4) 0.0021(3)
C6 0.0176(4) 0.0155(4) 0.0149(4) -0.0042(3) -0.0037(3) 0.0015(3)
C7 0.0158(4) 0.0200(4) 0.0190(4) -0.0050(3) -0.0041(3) 0.0041(3)
C8 0.0119(4) 0.0219(4) 0.0188(4) -0.0047(3) -0.0023(3) 0.0013(3)
C9 0.0121(3) 0.0175(4) 0.0129(4) -0.0030(3) -0.0023(3) -0.0010(3)
C10 0.0114(3) 0.0190(4) 0.0153(4) -0.0038(3) -0.0006(3) -0.0035(3)
C11 0.0137(4) 0.0154(4) 0.0177(4) -0.0030(3) 0.0000(3) -0.0053(3)
C12 0.0166(4) 0.0136(4) 0.0179(4) -0.0051(3) -0.0002(3) -0.0035(3)
C13 0.0216(4) 0.0227(4) 0.0135(4) -0.0021(3) -0.0018(3) -0.0062(3)
C14 0.0143(4) 0.0186(4) 0.0287(5) -0.0010(4) 0.0005(3) 0.0017(3)

loop_
_atom_type_symbol
_atom_type_description
_atom_type_scat_dispersion_real
_atom_type_scat_dispersion_imag
_atom_type_scat_source
C C 0.0033 0.0016 'International Tables Vol C Tables 4.2.6.8 and 6.1.1.4'
H H 0.0000 0.0000 'International Tables Vol C Tables 4.2.6.8 and 6.1.1.4'
Cl Cl 0.1484 0.1585 'International Tables Vol C Tables 4.2.6.8 and 6.1.1.4'
Mn Mn 0.3368 0.7283 'International Tables Vol C Tables 4.2.6.8 and 6.1.1.4'
N N 0.0061 0.0033 'International Tables Vol C Tables 4.2.6.8 and 6.1.1.4'

loop_
_geom_angle_atom_site_label_1
_geom_angle_atom_site_label_2
_geom_angle_atom_site_label_3
_geom_angle
_geom_angle_site_symmetry_1
_geom_angle_site_symmetry_3
_geom_angle_publ_flag
N2 Mn1 N1 71.79(3) . . ?
N2 Mn1 Cl1 127.25(2) . . ?
N1 Mn1 Cl1 105.11(2) . . ?
N2 Mn1 N3 73.83(3) . . ?
N1 Mn1 N3 145.03(3) . . ?
Cl1 Mn1 N3 100.53(2) . . ?
N2 Mn1 Cl2 121.18(2) . . ?
N1 Mn1 Cl2 95.36(2) . . ?
Cl1 Mn1 Cl2 111.573(10) . . ?
N3 Mn1 Cl2 96.91(2) . . ?
C9 N1 C1 118.20(8) . . ?
C9 N1 Mn1 112.68(6) . . ?
C1 N1 Mn1 128.38(6) . . ?
C10 N2 C11 121.31(8) . . ?
C10 N2 Mn1 118.85(6) . . ?
C11 N2 Mn1 118.97(6) . . ?
C13 N3 C14 108.70(8) . . ?
C13 N3 C12 111.10(7) . . ?
C14 N3 C12 108.99(7) . . ?
C13 N3 Mn1 113.25(6) . . ?
C14 N3 Mn1 111.16(6) . . ?
C12 N3 Mn1 103.52(5) . . ?
N1 C1 C2 119.08(8) . . ?
N1 C1 C6 121.55(8) . . ?
C2 C1 C6 119.36(8) . . ?
C3 C2 C1 119.68(9) . . ?
C3 C2 H2 120.2 . . ?
C1 C2 H2 120.2 . . ?
C2 C3 C4 121.06(9) . . ?
C2 C3 H3 119.5 . . ?
C4 C3 H3 119.5 . . ?
C5 C4 C3 120.39(9) . . ?
C5 C4 H4 119.8 . . ?
C3 C4 H4 119.8 . . ?
C4 C5 C6 120.19(9) . . ?
C4 C5 H5 119.9 . . ?
C6 C5 H5 119.9 . . ?
C7 C6 C5 122.42(9) . . ?
C7 C6 C1 118.26(8) . . ?
C5 C6 C1 119.32(8) . . ?
C8 C7 C6 119.57(8) . . ?
C8 C7 H7 120.2 . . ?
C6 C7 H7 120.2 . . ?
C7 C8 C9 118.44(8) . . ?
C7 C8 H8 120.8 . . ?
C9 C8 H8 120.8 . . ?
N1 C9 C8 123.89(8) . . ?
N1 C9 C10 115.99(8) . . ?
C8 C9 C10 120.11(8) . . ?
N2 C10 C9 117.97(8) . . ?
N2 C10 H10 121.0 . . ?
C9 C10 H10 121.0 . . ?
N2 C11 C12 107.38(7) . . ?
N2 C11 H11A 110.2 . . ?
C12 C11 H11A 110.2 . . ?
N2 C11 H11B 110.2 . . ?
C12 C11 H11B 110.2 . . ?
H11A C11 H11B 108.5 . . ?
N3 C12 C11 110.80(7) . . ?
N3 C12 H12A 109.5 . . ?
C11 C12 H12A 109.5 . . ?
N3 C12 H12B 109.5 . . ?
C11 C12 H12B 109.5 . . ?
H12A C12 H12B 108.1 . . ?
N3 C13 H13A 109.5 . . ?
N3 C13 H13B 109.5 . . ?
H13A C13 H13B 109.5 . . ?
N3 C13 H13C 109.5 . . ?
H13A C13 H13C 109.5 . . ?
H13B C13 H13C 109.5 . . ?
N3 C14 H14A 109.5 . . ?
N3 C14 H14B 109.5 . . ?
H14A C14 H14B 109.5 . . ?
N3 C14 H14C 109.5 . . ?
H14A C14 H14C 109.5 . . ?
H14B C14 H14C 109.5 . . ?

loop_
_geom_bond_atom_site_label_1
_geom_bond_atom_site_label_2
_geom_bond_distance
_geom_bond_site_symmetry_2
_geom_bond_publ_flag
Mn1 N2 2.1960(8) . ?
Mn1 N1 2.3352(8) . ?
Mn1 Cl1 2.3460(3) . ?
Mn1 N3 2.3490(8) . ?
Mn1 Cl2 2.3648(3) . ?
N1 C9 1.3321(11) . ?
N1 C1 1.3646(11) . ?
N2 C10 1.2704(12) . ?
N2 C11 1.4641(11) . ?
N3 C13 1.4744(12) . ?
N3 C14 1.4759(12) . ?
N3 C12 1.4793(11) . ?
C1 C2 1.4206(12) . ?
C1 C6 1.4241(12) . ?
C2 C3 1.3732(13) . ?
C2 H2 0.9500 . ?
C3 C4 1.4138(14) . ?
C3 H3 0.9500 . ?
C4 C5 1.3702(15) . ?
C4 H4 0.9500 . ?
C5 C6 1.4191(13) . ?
C5 H5 0.9500 . ?
C6 C7 1.4111(13) . ?
C7 C8 1.3724(14) . ?
C7 H7 0.9500 . ?
C8 C9 1.4089(12) . ?
C8 H8 0.9500 . ?
C9 C10 1.4783(12) . ?
C10 H10 0.9500 . ?
C11 C12 1.5209(13) . ?
C11 H11A 0.9900 . ?
C11 H11B 0.9900 . ?
C12 H12A 0.9900 . ?
C12 H12B 0.9900 . ?
C13 H13A 0.9800 . ?
C13 H13B 0.9800 . ?
C13 H13C 0.9800 . ?
C14 H14A 0.9800 . ?
C14 H14B 0.9800 . ?
C14 H14C 0.9800 . ?
